data_9012902
loop_
_publ_author_name
'Rozhdestvenskaya, I. V.'
'Bannova, I. I.'
'Nikishova, L. V.'
'Soboleva, T. V.'

_publ_section_title
;
 The crystal structure of fenaksite K2Na2Fe2Si8O20
;
_journal_name_full 'Doklady Earth Sciences'
_journal_page_first 1029
_journal_page_last 1033
_journal_volume 398
_journal_year 2004
_chemical_compound_source Synthetic
_chemical_formula_sum 'Fe K Na O10 Si4'
_chemical_name_mineral Fenaksite
_space_group_IT_number 2
_symmetry_space_group_name_Hall '-P 1'
_symmetry_space_group_name_H-M 'P -1'
_cell_angle_alpha 100.21
_cell_angle_beta 114.13
_cell_angle_gamma 105.87
_cell_length_a 8.142
_cell_length_b 9.954
_cell_length_c 6.983
_cell_formula_units_Z 2
_cell_volume 469.098
_database_code_amcsd 0012511
_exptl_crystal_density_diffrn 2.763
_cod_original_formula_sum 'K Na Fe Si4 O10'
_cod_database_code 9012902

loop_
_space_group_symop_operation_xyz
x,y,z
-x,-y,-z

loop_
_atom_site_aniso_label
_atom_site_aniso_U_11
_atom_site_aniso_U_22
_atom_site_aniso_U_33
_atom_site_aniso_U_12
_atom_site_aniso_U_13
_atom_site_aniso_U_23
K 0.01440 0.02110 0.02670 0.00604 0.00859 0.01080
Na 0.04140 0.01220 0.01460 0.00610 0.01530 0.00580
Fe 0.01053 0.00853 0.01067 0.00341 0.00556 0.00201
Si1 0.00860 0.00840 0.00710 0.00258 0.00432 0.00301
Si2 0.00970 0.00860 0.00660 0.00238 0.00415 0.00198
Si3 0.01020 0.00600 0.00890 0.00332 0.00454 0.00243
Si4 0.00800 0.00630 0.00860 0.00310 0.00425 0.00228
O1 0.01590 0.02060 0.02490 0.01040 0.01560 0.01410
O2 0.01500 0.01000 0.01130 0.00400 0.00370 0.00510
O3 0.01650 0.01410 0.00760 0.00020 0.00690 0.00210
O4 0.01040 0.00840 0.01250 0.00250 0.00400 0.00280
O5 0.02450 0.00940 0.01220 0.00170 0.00900 0.00050
O6 0.01380 0.02560 0.00910 0.00730 0.00320 0.00580
O7 0.02350 0.02260 0.01590 0.01550 0.01370 0.00890
O8 0.01170 0.01200 0.01900 0.00120 0.00560 0.00710
O9 0.01560 0.00620 0.01990 0.00430 0.00240 0.00120
O10 0.01280 0.01210 0.01530 0.00800 0.00770 0.00390

loop_
_atom_site_label
_atom_site_fract_x
_atom_site_fract_y
_atom_site_fract_z
_atom_site_U_iso_or_equiv
K 0.20125 0.00942 0.34106 0.02090
Na 0.14350 0.41038 0.66600 0.02290
Fe 0.10795 0.40673 0.15634 0.00999
Si1 0.35852 0.72997 0.12574 0.00796
Si2 0.35887 0.72840 0.55640 0.00859
Si3 0.17367 0.86816 0.79338 0.00833
Si4 0.69635 0.78618 0.03015 0.00750
O1 0.54960 0.71120 0.11970 0.01650
O2 0.32570 0.86531 0.03260 0.01310
O3 0.42150 0.79400 0.38740 0.01400
O4 0.16970 0.58196 0.99530 0.01140
O5 0.21840 0.56020 0.45680 0.01780
O6 0.43310 0.23020 0.22720 0.01710
O7 0.74640 0.16600 0.38160 0.01720
O8 0.04380 0.23950 0.29940 0.01540
O9 0.81010 0.96193 0.17440 0.01660
O10 0.85530 0.71690 0.06850 0.01240

loop_
_cod_related_entry_id
_cod_related_entry_database
_cod_related_entry_code
1 AMCSD 0012511
